data_1518051
loop_
_publ_author_name
'Belin, Claude'

_publ_section_title
;
 Synthesis and crystal structure of thr nonstoichiometric phase LiGa3.42
;
_journal_name_full 'Revue de Chimie Minerale'
_journal_page_first 263
_journal_page_last 272
_journal_volume 21
_journal_year 1984
_chemical_formula_sum 'Ga3.42 Li'
_chemical_formula_weight 245.394
_space_group_IT_number 63
_symmetry_cell_setting orthorhombic
_symmetry_Int_Tables_number 63
_symmetry_space_group_name_Hall '-C 2c 2'
_symmetry_space_group_name_H-M 'C m c m'
_cell_angle_alpha 90
_cell_angle_beta 90
_cell_angle_gamma 90
_cell_formula_units_Z 64
_cell_length_a 13.860(4)
_cell_length_b 30.519(7)
_cell_length_c 13.729(3)
_cell_volume 5807(2)
_diffrn_ambient_temperature 293
_diffrn_radiation_probe x-ray
_diffrn_radiation_type MoK\a
_diffrn_radiation_wavelength 0.71069
_exptl_absorpt_coefficient_mu 24.866
_exptl_crystal_density_diffrn 4.488
_exptl_crystal_F_000 6974
_refine_ls_number_parameters 178
_refine_ls_number_reflns 1639
_refine_ls_R_factor_gt 0.066
_refine_ls_wR_factor_gt 0.094
_cod_data_source_file RCM-1984-21-263-272.cif
_cod_data_source_block LiGa3.42
_cod_original_formula_sum 'Li Ga3.42'
_cod_database_code 1518051

loop_
_symmetry_equiv_pos_site_id
_symmetry_equiv_pos_as_xyz
1 x,y,z
2 -x,-y,1/2+z
3 x,-y,-z
4 -x,y,1/2-z
5 -x,-y,-z
6 x,y,1/2-z
7 -x,y,z
8 x,-y,1/2+z
9 1/2+x,1/2+y,z
10 1/2-x,1/2-y,1/2+z
11 1/2+x,1/2-y,-z
12 1/2-x,1/2+y,1/2-z
13 1/2-x,1/2-y,-z
14 1/2+x,1/2+y,1/2-z
15 1/2-x,1/2+y,z
16 1/2+x,1/2-y,1/2+z

loop_
_atom_site_label
_atom_site_type_symbol
_atom_site_thermal_displace_type
_atom_site_fract_x
_atom_site_fract_y
_atom_site_fract_z
_atom_site_occupancy
_atom_site_U_iso_or_equiv
Ga2 Ga Uiso 0.1890(2) 0.11158(7) 0.3442(2) 1.000 0.0106(8)
Ga4 Ga Uiso 0.0923(2) 0.05420(7) 0.4179(2) 1.000 0.0243(9)
Ga11 Ga Uiso 0.50000 0.42540(10) 0.4150(3) 1.000 0.0203(9)
Ga15 Ga Uiso 0.50000 0.4971(3) 0.3377(6) 0.392 0.010(3)
Ga14 Ga Uiso 0.50000 0.9808(2) 0.4227(5) 0.537 0.0177(13)
Ga10 Ga Uiso 0.0901(6) 0.3134(2) 0.3083(8) 0.384 0.049(3)
Ga1 Ga Uiso 0.1851(2) 0.19197(7) 0.4072(2) 1.000 0.0109(8)
Ga3 Ga Uiso 0.3499(2) 0.22414(7) 0.1572(2) 1.000 0.0114(8)
Ga5 Ga Uiso 0.1447(2) 0.35666(7) 0.5963(2) 1.000 0.0124(8)
Ga6 Ga Uiso 0.0932(2) 0.38680(9) 0.4300(2) 1.000 0.0244(10)
Ga7 Ga Uiso 0.1824(2) 0.45169(8) 0.3482(2) 1.000 0.0141(10)
Ga8 Ga Uiso 0.3448(2) 0.47551(8) 0.4146(2) 1.000 0.0237(10)
Ga9 Ga Uiso 0.4064(2) 0.28859(7) 0.4412(2) 1.000 0.0108(8)
Ga12 Ga Uiso 0.50000 0.34880(10) 0.3438(2) 1.000 0.0119(9)
Ga13 Ga Uiso 0.50000 0.8228(2) 0.3507(5) 0.648 0.048(3)
Ga16 Ga Uiso 0.3560(3) 0.09430(10) 0.25000 1.000 0.0129(9)
Ga17 Ga Uiso 0.0886(2) 0.17030(10) 0.25000 1.000 0.0098(9)
Ga18 Ga Uiso 0.6813(3) 0.74520(10) 0.25000 1.000 0.0215(11)
Ga19 Ga Uiso 0.1990(4) 0.3725(2) 0.25000 1.000 0.051(3)
Ga20 Ga Uiso 0.9012(2) 0.51320(10) 0.25000 1.000 0.0131(9)
Li1 Li Uiso 0.195(5) 0.458(2) 0.546(6) 1.000 0.013(13)
Li2 Li Uiso 0.50000 0.797(2) 0.532(4) 1.000 0.025(13)
Li3 Li Uiso 0.50000 0.359(2) 0.554(4) 1.000 0.025(13)
Li4 Li Uiso 0.50000 0.262(2) 0.633(4) 1.000 0.06(3)
Li5 Li Uiso 0.347(4) 0.312(2) 0.25000 1.000 0.013(13)
Li6 Li Uiso 0.712(6) 0.522(3) 0.25000 1.000 0.025(13)
Li7 Li Uiso 0.00000 0.667(2) 0.25000 1.000 0.038(13)
Li8 Li Uiso 0.00000 0.408(3) 0.25000 1.000 0.09(3)

loop_
_atom_type_symbol
_atom_type_description
_atom_type_scat_dispersion_real
_atom_type_scat_dispersion_imag
_atom_type_scat_source
Ga Ga 0.2307 1.6083 ' International Tables Vol C Tables 4.2.6.8 and 6.1.1.4'
Li Li -0.0003 0.0001 ' International Tables Vol C Tables 4.2.6.8 and 6.1.1.4'

loop_
_geom_angle_atom_site_label_1
_geom_angle_atom_site_label_2
_geom_angle_atom_site_label_3
_geom_angle
_geom_angle_site_symmetry_1
_geom_angle_site_symmetry_3
_geom_angle_publ_flag
Ga2 Ga4 Ga15 128.4(2) . 9_445 yes
Ga11 Ga15 Ga15 115.9(4) . 4_655 yes
Ga4 Ga15 Ga11 116.6(3) 9_555 . yes
Ga4 Ga15 Ga11 116.6(3) 15_555 . yes
Ga4 Ga15 Ga15 117.0(4) 9_555 4_655 yes
Ga4 Ga15 Ga15 117.0(4) 15_555 4_655 yes
Ga4 Ga15 Ga4 63.7(2) 9_555 15_555 yes

loop_
_geom_bond_atom_site_label_1
_geom_bond_atom_site_label_2
_geom_bond_distance
_geom_bond_site_symmetry_1
_geom_bond_site_symmetry_2
_geom_bond_publ_flag
Ga2 Ga4 2.426(4) . . yes
Ga4 Ga15 2.426(8) 15_555 . yes
Ga4 Ga15 2.426(8) 9_555 . yes
Ga11 Ga15 2.432(10) . . yes
Ga15 Ga15 2.408(12) . 4_655 yes
Ga14 Ga14 2.425(9) . 3_576 yes
Ga10 Ga10 1.601(16) . 6_555 yes
